data_4076715
loop_
_publ_author_name
'Zi, Guofu'
'Li, Hung-Wing'
'Xie, Zuowei'

_publ_section_title
;
 Synthesis, Structural Characterization, and Reactivity of
 Organolanthanide Complexes Derived from a New, Versatile Boron-Bridged
 Ligand,iPr2NB(C9H7)(C2B10H11)&#x2020;
;
_journal_issue 6
_journal_name_full Organometallics
_journal_page_first 1136
_journal_paper_doi 10.1021/om010973n
_journal_volume 21
_journal_year 2002
_chemical_formula_sum 'C50 H92 B22 Li N2 O4 Yb'
_chemical_formula_weight 1203.06
_chemical_name_systematic
; 
 ? 
;
_space_group_IT_number 14
_symmetry_cell_setting monoclinic
_symmetry_space_group_name_Hall '-P 2yn'
_symmetry_space_group_name_H-M 'P 1 21/n 1'
_atom_sites_solution_hydrogens geom
_atom_sites_solution_primary direct
_atom_sites_solution_secondary difmap
_audit_creation_method SHELXL-97
_cell_angle_alpha 90.00
_cell_angle_beta 93.739(6)
_cell_angle_gamma 90.00
_cell_formula_units_Z 4
_cell_length_a 14.662(4)
_cell_length_b 12.708(4)
_cell_length_c 36.851(11)
_cell_measurement_temperature 293(2)
_cell_volume 6852(4)
_computing_cell_refinement 'Bruker SMART CCD Diffractometer'
_computing_data_collection 'Bruker SMART CCD Diffractometer'
_computing_data_reduction 'Bruker SMART CCD Diffractometer'
_computing_molecular_graphics 'Siemens SHELXTL'
_computing_publication_material 'Siemens SHELXTL'
_computing_structure_refinement 'SHELXL-97 (Sheldrick, 1997)'
_computing_structure_solution 'SHELXS-97 (Sheldrick, 1990)'
_diffrn_ambient_temperature 293(2)
_diffrn_measured_fraction_theta_full 0.995
_diffrn_measured_fraction_theta_max 0.995
_diffrn_measurement_device_type 'Bruker SMART CCD Diffractometer'
_diffrn_measurement_method 'omega scan'
_diffrn_radiation_monochromator graphite
_diffrn_radiation_source 'fine-focus sealed tube'
_diffrn_radiation_type MoK\a
_diffrn_radiation_wavelength 0.71073
_diffrn_reflns_av_R_equivalents 0.3287
_diffrn_reflns_av_sigmaI/netI 0.5161
_diffrn_reflns_limit_h_max 15
_diffrn_reflns_limit_h_min -15
_diffrn_reflns_limit_k_max 13
_diffrn_reflns_limit_k_min -13
_diffrn_reflns_limit_l_max 39
_diffrn_reflns_limit_l_min -38
_diffrn_reflns_number 29961
_diffrn_reflns_theta_full 25.00
_diffrn_reflns_theta_max 25.00
_diffrn_reflns_theta_min 1.46
_exptl_absorpt_coefficient_mu 1.404
_exptl_absorpt_correction_T_max 1.000
_exptl_absorpt_correction_T_min 0.472
_exptl_absorpt_correction_type empirical
_exptl_crystal_colour Green
_exptl_crystal_density_diffrn 1.166
_exptl_crystal_density_method 'not measured'
_exptl_crystal_description Block
_exptl_crystal_F_000 2484
_exptl_crystal_size_max 0.25
_exptl_crystal_size_mid 0.14
_exptl_crystal_size_min 0.13
_refine_diff_density_max 1.917
_refine_diff_density_min -0.940
_refine_diff_density_rms 0.122
_refine_ls_extinction_coef 0.01900(13)
_refine_ls_extinction_expression Fc^*^=kFc[1+0.001xFc^2^\l^3^/sin(2\q)]^-1/4^
_refine_ls_extinction_method SHELXL
_refine_ls_goodness_of_fit_ref 0.793
_refine_ls_hydrogen_treatment mixed
_refine_ls_matrix_type full
_refine_ls_number_parameters 590
_refine_ls_number_reflns 8906
_refine_ls_number_restraints 27
_refine_ls_restrained_S_all 0.792
_refine_ls_R_factor_all 0.2520
_refine_ls_R_factor_gt 0.0836
_refine_ls_shift/su_max 0.205
_refine_ls_shift/su_mean 0.015
_refine_ls_structure_factor_coef Fsqd
_refine_ls_weighting_details 'calc w=1/[\s^2^(Fo^2^)+(0.0719P)^2^+0.0000P] where P=(Fo^2^+2Fc^2^)/3'
_refine_ls_weighting_scheme calc
_refine_ls_wR_factor_gt 0.1688
_refine_ls_wR_factor_ref 0.2213
_reflns_number_gt 2547
_reflns_number_total 8906
_reflns_threshold_expression >2sigma(I)
_cod_data_source_file om010973n.cif
_cod_data_source_block 5c
_cod_depositor_comments
;
The following automatic conversions were performed:

'_symmetry_cell_setting' value 'Monoclinic' changed to 'monoclinic'
according to /home/saulius/struct/CIF-dictionaries/cif_core.dic
dictionary named 'cif_core.dic' version 2.4.1 from
2010-06-29.

'_exptl_absorpt_correction_type' value 'Empirical'
changed to 'empirical' according to
/home/saulius/struct/CIF-dictionaries/cif_core.dic dictionary named
'cif_core.dic' version 2.4.1 from 2010-06-29.

Automatic conversion script
Id: cif_fix_values 1715 2011-07-08 13:25:40Z adriana 
;
_cod_original_cell_volume 6852(3)
_cod_original_sg_symbol_H-M P2(1)/n
_cod_database_code 4076715

loop_
_symmetry_equiv_pos_as_xyz
'x, y, z'
'-x+1/2, y+1/2, -z+1/2'
'-x, -y, -z'
'x-1/2, -y-1/2, z-1/2'

loop_
_atom_site_label
_atom_site_type_symbol
_atom_site_fract_x
_atom_site_fract_y
_atom_site_fract_z
_atom_site_U_iso_or_equiv
_atom_site_adp_type
_atom_site_occupancy
_atom_site_symmetry_multiplicity
_atom_site_calc_flag
_atom_site_refinement_flags
_atom_site_disorder_assembly
_atom_site_disorder_group
Yb1 Yb 2.26017(3) 0.60022(3) 0.105336(11) 0.05440(11) Uani 1 1 d . . .
N1 N 2.3087(4) 0.6683(5) 0.23913(18) 0.063(3) Uani 1 1 d . . .
N2 N 2.2555(4) 0.4701(4) -0.02336(16) 0.048(2) Uani 1 1 d . . .
B1 B 2.3154(7) 0.6393(6) 0.2029(2) 0.043(3) Uani 1 1 d . . .
B3 B 2.4730(7) 0.6666(8) 0.1582(3) 0.072(4) Uani 1 1 d . . .
H3 H 2.4573 0.7486 0.1506 0.086 Uiso 1 1 calc R . .
B4 B 2.5114(6) 0.5777(9) 0.1277(3) 0.076(4) Uani 1 1 d . . .
H4 H 2.5209 0.6001 0.0994 0.091 Uiso 1 1 calc R . .
B5 B 2.4770(7) 0.4528(8) 0.1372(3) 0.079(5) Uani 1 1 d . . .
H5 H 2.4661 0.3914 0.1163 0.095 Uiso 1 1 calc R . .
B6 B 2.4050(6) 0.4716(7) 0.1785(3) 0.056(4) Uani 1 1 d . . .
H6 H 2.3449 0.4229 0.1832 0.067 Uiso 1 1 calc R . .
B7 B 2.5211(7) 0.6387(9) 0.2024(3) 0.085(5) Uani 1 1 d . . .
H7 H 2.5373 0.7008 0.2226 0.103 Uiso 1 1 calc R . .
B8 B 2.5846(7) 0.6253(11) 0.1608(3) 0.118(6) Uani 1 1 d . . .
H8 H 2.6419 0.6766 0.1545 0.142 Uiso 1 1 calc R . .
B9 B 2.5823(8) 0.4907(9) 0.1492(3) 0.104(6) Uani 1 1 d . . .
H9 H 2.6393 0.4538 0.1360 0.125 Uiso 1 1 calc R . .
B10 B 2.5188(7) 0.4233(9) 0.1823(3) 0.084(5) Uani 1 1 d . . .
H10 H 2.5335 0.3412 0.1900 0.101 Uiso 1 1 calc R . .
B11 B 2.4786(7) 0.5124(8) 0.2152(3) 0.067(4) Uani 1 1 d . . .
H11 H 2.4675 0.4903 0.2434 0.081 Uiso 1 1 calc R . .
B12 B 2.5934(7) 0.5271(8) 0.1997(3) 0.087(5) Uani 1 1 d . . .
H12 H 2.6548 0.5153 0.2181 0.104 Uiso 1 1 calc R . .
B21 B 2.2458(6) 0.4806(7) 0.0117(3) 0.047(3) Uani 1 1 d . . .
B23 B 2.0982(6) 0.4255(7) 0.0580(3) 0.060(4) Uani 1 1 d . . .
H23 H 2.0611 0.4991 0.0518 0.072 Uiso 1 1 calc R . .
B24 B 2.1041(6) 0.3709(7) 0.1017(3) 0.058(4) Uani 1 1 d . . .
H24 H 2.0673 0.4059 0.1238 0.070 Uiso 1 1 calc R . .
B25 B 2.2164(7) 0.3111(7) 0.1086(3) 0.065(3) Uiso 1 1 d . . .
H25 H 2.2552 0.3058 0.1351 0.078 Uiso 1 1 calc R . .
B26 B 2.2723(7) 0.3327(6) 0.0697(2) 0.055(3) Uani 1 1 d . . .
H26 H 2.3469 0.3427 0.0708 0.066 Uiso 1 1 calc R . .
B27 B 2.0959(7) 0.3186(7) 0.0267(3) 0.054(4) Uani 1 1 d . . .
H27 H 2.0557 0.3198 0.0004 0.065 Uiso 1 1 calc R . .
B28 B 2.0451(7) 0.3053(6) 0.0651(2) 0.053(4) Uani 1 1 d . . .
H28 H 1.9701 0.2986 0.0636 0.064 Uiso 1 1 calc R . .
B29 B 2.1170(8) 0.2346(8) 0.0981(3) 0.080(5) Uani 1 1 d . . .
H29 H 2.0909 0.1815 0.1186 0.096 Uiso 1 1 calc R . .
B30 B 2.2116(7) 0.2114(8) 0.0768(3) 0.067(3) Uiso 1 1 d . . .
H30 H 2.2482 0.1372 0.0827 0.081 Uiso 1 1 calc R . .
B31 B 2.2099(7) 0.2639(7) 0.0326(3) 0.060(4) Uani 1 1 d . . .
H31 H 2.2459 0.2309 0.0099 0.072 Uiso 1 1 calc R . .
B32 B 2.1123(7) 0.2027(7) 0.0512(3) 0.070(4) Uani 1 1 d . . .
H32 H 2.0845 0.1274 0.0408 0.084 Uiso 1 1 calc R . .
C1 C 2.3928(6) 0.5688(7) 0.1413(2) 0.085(3) Uiso 1 1 d . . .
C2 C 2.4124(5) 0.5947(6) 0.19036(19) 0.060(3) Uani 1 1 d . . .
C3 C 2.3810(6) 0.6779(6) 0.2672(2) 0.070(3) Uani 1 1 d . . .
H3A H 2.4382 0.6599 0.2564 0.084 Uiso 1 1 calc R . .
C4 C 2.3885(7) 0.8032(6) 0.2799(3) 0.139(5) Uani 1 1 d . . .
H4A H 2.3970 0.8464 0.2590 0.209 Uiso 1 1 calc R . .
H4B H 2.4394 0.8119 0.2974 0.209 Uiso 1 1 calc R . .
H4C H 2.3332 0.8236 0.2906 0.209 Uiso 1 1 calc R . .
C5 C 2.3726(8) 0.6037(8) 0.3011(2) 0.132(5) Uani 1 1 d . . .
H5A H 2.3720 0.5316 0.2933 0.198 Uiso 1 1 calc R . .
H5B H 2.3170 0.6191 0.3124 0.198 Uiso 1 1 calc R . .
H5C H 2.4238 0.6151 0.3182 0.198 Uiso 1 1 calc R . .
C6 C 2.2125(7) 0.6878(8) 0.2527(2) 0.106(4) Uani 1 1 d . . .
H6A H 2.2234 0.7103 0.2780 0.128 Uiso 1 1 calc R . .
C7 C 2.1559(7) 0.7748(8) 0.2345(3) 0.137(5) Uani 1 1 d . . .
H7A H 2.1917 0.8381 0.2342 0.206 Uiso 1 1 calc R . .
H7B H 2.1028 0.7871 0.2479 0.206 Uiso 1 1 calc R . .
H7C H 2.1373 0.7547 0.2101 0.206 Uiso 1 1 calc R . .
C8 C 2.1564(6) 0.5828(7) 0.2546(3) 0.121(5) Uani 1 1 d . . .
H8A H 2.0974 0.5976 0.2632 0.181 Uiso 1 1 calc R . .
H8B H 2.1885 0.5347 0.2710 0.181 Uiso 1 1 calc R . .
H8C H 2.1492 0.5518 0.2308 0.181 Uiso 1 1 calc R . .
C11 C 2.2381(6) 0.6455(6) 0.1715(2) 0.063(3) Uiso 1 1 d . . .
C12 C 2.1632(5) 0.5822(6) 0.16040(18) 0.057(3) Uani 1 1 d . . .
H12A H 2.1522 0.5140 0.1717 0.068 Uiso 1 1 calc R . .
C13 C 2.1085(6) 0.6197(6) 0.1323(2) 0.093(4) Uani 1 1 d . . .
H13A H 2.0510 0.5878 0.1227 0.111 Uiso 1 1 calc R . .
C14 C 2.0855(6) 0.8133(7) 0.1170(2) 0.093(4) Uani 1 1 d . . .
H14A H 2.0314 0.8071 0.1025 0.112 Uiso 1 1 calc R . .
C15 C 2.1279(7) 0.9151(6) 0.1237(2) 0.109(4) Uani 1 1 d . . .
H15A H 2.0955 0.9735 0.1147 0.130 Uiso 1 1 calc R . .
C16 C 2.2118(6) 0.9346(6) 0.1422(3) 0.089(4) Uani 1 1 d . . .
H16A H 2.2371 1.0017 0.1437 0.107 Uiso 1 1 calc R . .
C17 C 2.2547(7) 0.8498(5) 0.1580(2) 0.079(4) Uani 1 1 d . . .
H17A H 2.3113 0.8574 0.1705 0.095 Uiso 1 1 calc R . .
C18 C 2.2105(5) 0.7457(6) 0.1549(2) 0.063(3) Uani 1 1 d . . .
C19 C 2.1280(5) 0.7256(6) 0.1327(2) 0.051(2) Uiso 1 1 d . . .
C2' C 2.1973(4) 0.3940(5) 0.03866(18) 0.039(2) Uani 1 1 d . . .
C21 C 2.2758(5) 0.5844(6) 0.03840(19) 0.053(2) Uiso 1 1 d . . .
C22 C 2.3627(5) 0.5969(6) 0.05439(18) 0.053(3) Uani 1 1 d . . .
H22A H 2.4143 0.5488 0.0520 0.063 Uiso 1 1 calc R . .
C1' C 2.2058(5) 0.4304(5) 0.08513(18) 0.044(3) Uani 1 1 d . . .
C23 C 2.3684(6) 0.7015(6) 0.0676(2) 0.074(3) Uiso 1 1 d . . .
H23A H 2.4242 0.7377 0.0768 0.088 Uiso 1 1 calc R . .
C24 C 2.2506(6) 0.8605(5) 0.0571(2) 0.072(4) Uani 1 1 d . . .
H24A H 2.2858 0.9137 0.0682 0.086 Uiso 1 1 calc R . .
C25 C 2.1669(6) 0.8795(6) 0.0406(3) 0.093(4) Uani 1 1 d . . .
H25A H 2.1473 0.9491 0.0398 0.111 Uiso 1 1 calc R . .
C26 C 2.1094(7) 0.8067(6) 0.0254(2) 0.087(4) Uani 1 1 d . . .
H26A H 2.0510 0.8259 0.0164 0.104 Uiso 1 1 calc R . .
C27 C 2.1375(6) 0.7059(6) 0.0232(2) 0.069(3) Uani 1 1 d . . .
H27A H 2.0986 0.6563 0.0119 0.083 Uiso 1 1 calc R . .
C28 C 2.2237(6) 0.6745(6) 0.0375(2) 0.061(3) Uiso 1 1 d . . .
C29 C 2.2826(5) 0.7508(6) 0.0564(2) 0.058(3) Uani 1 1 d . . .
C33 C 2.2181(5) 0.3865(7) -0.0462(2) 0.081(3) Uani 1 1 d . . .
H33A H 2.1875 0.3388 -0.0300 0.098 Uiso 1 1 calc R . .
C34 C 2.1477(6) 0.4159(8) -0.0751(2) 0.111(4) Uani 1 1 d . . .
H34A H 2.0984 0.4518 -0.0644 0.166 Uiso 1 1 calc R . .
H34B H 2.1248 0.3535 -0.0872 0.166 Uiso 1 1 calc R . .
H34C H 2.1743 0.4614 -0.0923 0.166 Uiso 1 1 calc R . .
C35 C 2.2990(6) 0.3186(7) -0.0624(3) 0.105(4) Uani 1 1 d . . .
H35A H 2.2731 0.2623 -0.0770 0.158 Uiso 1 1 calc R . .
H35B H 2.3373 0.2899 -0.0427 0.158 Uiso 1 1 calc R . .
H35C H 2.3347 0.3632 -0.0770 0.158 Uiso 1 1 calc R . .
C36 C 2.3120(5) 0.5451(6) -0.0453(2) 0.063(3) Uani 1 1 d . . .
H36A H 2.3072 0.5191 -0.0704 0.075 Uiso 1 1 calc R . .
C37 C 2.4082(6) 0.5463(7) -0.0342(2) 0.094(4) Uani 1 1 d . . .
H37A H 2.4393 0.5942 -0.0493 0.141 Uiso 1 1 calc R . .
H37B H 2.4330 0.4769 -0.0365 0.141 Uiso 1 1 calc R . .
H37C H 2.4163 0.5687 -0.0093 0.141 Uiso 1 1 calc R . .
C38 C 2.2721(6) 0.6545(6) -0.0464(2) 0.084(4) Uani 1 1 d . . .
H38A H 2.3080 0.6991 -0.0609 0.125 Uiso 1 1 calc R . .
H38B H 2.2725 0.6820 -0.0221 0.125 Uiso 1 1 calc R . .
H38C H 2.2104 0.6519 -0.0568 0.125 Uiso 1 1 calc R . .
Li1 Li 1.7430(12) 0.5479(13) 0.3511(5) 0.096(6) Uiso 1 1 d . A .
O1 O 1.6930(5) 0.4427(4) 0.32979(15) 0.191(4) Uiso 1 1 d D . .
C111 C 1.7413(7) 0.3478(9) 0.3333(6) 0.36(3) Uiso 0.50 1 d PD A 1
H11A H 1.7684 0.3388 0.3578 0.435 Uiso 0.50 1 calc PR A 1
H11B H 1.7889 0.3441 0.3163 0.435 Uiso 0.50 1 calc PR A 1
C112 C 1.6663(9) 0.2652(6) 0.3244(5) 0.52(4) Uiso 0.50 1 d PD A 1
H11C H 1.6911 0.2041 0.3127 0.621 Uiso 0.50 1 calc PR A 1
H11D H 1.6382 0.2429 0.3462 0.621 Uiso 0.50 1 calc PR A 1
C113 C 1.5973(7) 0.3234(8) 0.2984(4) 0.205(13) Uiso 0.50 1 d PD A 1
H11E H 1.6066 0.3058 0.2733 0.246 Uiso 0.50 1 calc PR A 1
H11F H 1.5351 0.3053 0.3035 0.246 Uiso 0.50 1 calc PR A 1
C114 C 1.6158(9) 0.4394(7) 0.3056(5) 0.182(12) Uiso 0.50 1 d PD A 1
H11G H 1.6271 0.4757 0.2832 0.218 Uiso 0.50 1 calc PR A 1
H11H H 1.5641 0.4722 0.3162 0.218 Uiso 0.50 1 calc PR A 1
C211 C 1.7243(8) 0.4140(7) 0.2960(2) 0.30(2) Uiso 0.50 1 d PD A 2
H21A H 1.7899 0.4032 0.2978 0.365 Uiso 0.50 1 calc PR A 2
H21B H 1.7096 0.4680 0.2779 0.365 Uiso 0.50 1 calc PR A 2
C212 C 1.6743(9) 0.3113(7) 0.28570(19) 0.275(18) Uiso 0.50 1 d PD A 2
H21C H 1.7169 0.2585 0.2781 0.330 Uiso 0.50 1 calc PR A 2
H21H H 1.6282 0.3229 0.2660 0.330 Uiso 0.50 1 calc PR A 2
C213 C 1.6301(8) 0.2763(7) 0.3203(2) 0.181(12) Uiso 0.50 1 d PD A 2
H21D H 1.5641 0.2828 0.3175 0.217 Uiso 0.50 1 calc PR A 2
H21E H 1.6458 0.2040 0.3263 0.217 Uiso 0.50 1 calc PR A 2
C214 C 1.6703(11) 0.3517(6) 0.3495(2) 0.141(9) Uiso 0.50 1 d PD A 2
H21F H 1.6258 0.3681 0.3670 0.169 Uiso 0.50 1 calc PR A 2
H21G H 1.7242 0.3217 0.3622 0.169 Uiso 0.50 1 calc PR A 2
O4 O 1.7040(5) 0.5434(6) 0.4004(2) 0.152(3) Uiso 1 1 d . . .
C141 C 1.6165(10) 0.5512(11) 0.4129(4) 0.215(7) Uiso 1 1 d . A .
H14B H 1.5710 0.5319 0.3937 0.258 Uiso 1 1 calc R . .
H14C H 1.6046 0.6228 0.4204 0.258 Uiso 1 1 calc R . .
C142 C 1.6123(11) 0.4824(12) 0.4424(4) 0.239(8) Uiso 1 1 d . . .
H14D H 1.5915 0.4137 0.4339 0.286 Uiso 1 1 calc R A .
H14I H 1.5694 0.5089 0.4591 0.286 Uiso 1 1 calc R . .
C143 C 1.7020(10) 0.4739(11) 0.4606(4) 0.207(7) Uiso 1 1 d . A .
H14E H 1.7178 0.4013 0.4662 0.248 Uiso 1 1 calc R . .
H14F H 1.7072 0.5154 0.4827 0.248 Uiso 1 1 calc R . .
C144 C 1.7619(12) 0.5198(14) 0.4309(5) 0.267(9) Uiso 1 1 d . A .
H14G H 1.7930 0.5829 0.4399 0.320 Uiso 1 1 calc R . .
H14H H 1.8075 0.4687 0.4247 0.320 Uiso 1 1 calc R . .
O2 O 1.7033(7) 0.6824(8) 0.3334(3) 0.202(4) Uiso 1 1 d . . .
C121 C 1.7001(15) 0.6948(16) 0.2930(6) 0.345(12) Uiso 1 1 d . A .
H12B H 1.6508 0.6563 0.2802 0.413 Uiso 1 1 calc R . .
H12C H 1.7580 0.6818 0.2825 0.413 Uiso 1 1 calc R . .
C122 C 1.6786(14) 0.8158(15) 0.2992(5) 0.311(10) Uiso 1 1 d . . .
H12D H 1.7326 0.8531 0.2924 0.373 Uiso 1 1 calc R A .
H12E H 1.6306 0.8332 0.2808 0.373 Uiso 1 1 calc R . .
C123 C 1.6502(13) 0.8710(13) 0.3348(4) 0.271(9) Uiso 1 1 d . A .
H12F H 1.5876 0.8960 0.3334 0.325 Uiso 1 1 calc R . .
H12G H 1.6921 0.9259 0.3435 0.325 Uiso 1 1 calc R . .
C124 C 1.6645(12) 0.7610(13) 0.3561(5) 0.269(9) Uiso 1 1 d . A .
H12H H 1.7047 0.7717 0.3777 0.323 Uiso 1 1 calc R . .
H12I H 1.6061 0.7363 0.3637 0.323 Uiso 1 1 calc R . .
O3 O 1.8647(3) 0.5552(5) 0.3599(2) 0.245(5) Uiso 1 1 d D . .
C131 C 1.8969(5) 0.4830(8) 0.3343(3) 0.51(2) Uiso 1 1 d D A .
H23B H 1.8944 0.5125 0.3100 0.611 Uiso 1 1 calc R . .
H23C H 1.8630 0.4175 0.3341 0.611 Uiso 1 1 calc R . .
C132 C 1.9971(3) 0.4681(5) 0.3500(3) 0.58(2) Uiso 1 1 d D . .
H13H H 2.0010 0.4142 0.3687 0.697 Uiso 1 1 calc R A .
H13I H 2.0370 0.4493 0.3310 0.697 Uiso 1 1 calc R . .
C133 C 2.0215(3) 0.5765(5) 0.3660(3) 0.393(14) Uiso 1 1 d RD A .
H13C H 2.0677 0.6107 0.3524 0.471 Uiso 1 1 calc R . .
H13D H 2.0435 0.5710 0.3913 0.471 Uiso 1 1 calc R . .
C134 C 1.9293(5) 0.6374(5) 0.3619(5) 0.310(11) Uiso 1 1 d D A .
H13E H 1.9215 0.6821 0.3828 0.372 Uiso 1 1 calc R . .
H13F H 1.9252 0.6800 0.3401 0.372 Uiso 1 1 calc R . .

loop_
_atom_site_aniso_label
_atom_site_aniso_U_11
_atom_site_aniso_U_22
_atom_site_aniso_U_33
_atom_site_aniso_U_23
_atom_site_aniso_U_13
_atom_site_aniso_U_12
Yb1 0.0623(2) 0.03479(16) 0.0677(2) -0.0012(3) 0.01623(18) 0.0004(3)
N1 0.050(4) 0.054(4) 0.085(6) 0.006(4) 0.015(4) -0.021(3)
N2 0.054(4) 0.035(3) 0.053(4) -0.013(3) 0.001(4) -0.006(3)
B1 0.070(7) 0.030(5) 0.029(6) -0.010(4) 0.007(5) -0.012(5)
B3 0.067(8) 0.081(7) 0.067(8) 0.022(6) 0.009(7) -0.025(6)
B4 0.054(6) 0.138(10) 0.034(6) 0.004(6) -0.009(6) 0.023(7)
B5 0.050(7) 0.071(7) 0.120(10) -0.017(7) 0.025(7) 0.015(6)
B6 0.037(6) 0.045(6) 0.084(8) 0.000(5) -0.004(6) 0.020(5)
B7 0.078(8) 0.110(10) 0.067(9) -0.006(6) -0.004(7) 0.001(7)
B8 0.044(7) 0.199(14) 0.111(11) -0.030(10) -0.013(7) -0.007(9)
B9 0.085(10) 0.092(9) 0.138(12) 0.033(8) 0.029(9) -0.001(8)
B10 0.070(8) 0.086(9) 0.096(9) -0.009(7) 0.009(7) 0.010(7)
B11 0.049(7) 0.093(8) 0.056(8) -0.010(6) -0.023(6) 0.002(6)
B12 0.038(7) 0.112(8) 0.110(10) 0.052(7) 0.000(7) -0.008(7)
B21 0.029(6) 0.048(6) 0.064(7) -0.020(5) 0.007(5) -0.012(5)
B23 0.036(6) 0.034(6) 0.112(9) -0.003(5) 0.018(6) 0.007(5)
B24 0.038(6) 0.063(7) 0.076(8) 0.000(5) 0.023(6) -0.023(5)
B26 0.058(6) 0.058(6) 0.047(7) -0.014(5) -0.011(6) 0.040(5)
B27 0.061(7) 0.041(6) 0.059(7) 0.005(5) -0.013(6) -0.010(5)
B28 0.052(7) 0.040(5) 0.067(7) 0.012(5) -0.003(6) 0.004(5)
B29 0.111(10) 0.079(8) 0.052(8) 0.000(6) 0.026(7) -0.015(7)
B31 0.073(8) 0.049(6) 0.057(7) -0.008(5) 0.007(6) 0.009(6)
B32 0.081(8) 0.042(6) 0.083(8) -0.005(6) -0.017(7) -0.011(6)
C2 0.065(5) 0.070(5) 0.044(5) -0.002(5) -0.006(4) 0.026(6)
C3 0.077(7) 0.064(6) 0.070(7) -0.011(5) 0.003(6) -0.012(5)
C4 0.159(10) 0.051(6) 0.203(12) -0.035(7) -0.029(9) -0.028(7)
C5 0.189(11) 0.140(9) 0.067(7) 0.013(8) 0.011(8) 0.023(10)
C6 0.122(9) 0.141(8) 0.060(7) -0.037(6) 0.037(7) -0.043(7)
C7 0.138(8) 0.158(9) 0.120(10) 0.023(7) 0.044(7) 0.110(7)
C8 0.118(8) 0.108(8) 0.146(9) -0.011(7) 0.075(7) -0.045(7)
C12 0.078(6) 0.056(5) 0.041(5) -0.015(4) 0.036(4) -0.019(5)
C13 0.090(6) 0.049(6) 0.128(7) 0.013(5) -0.073(5) -0.013(5)
C14 0.086(7) 0.093(7) 0.104(8) 0.022(6) 0.024(6) 0.036(6)
C15 0.184(10) 0.033(5) 0.116(8) -0.001(5) 0.061(7) 0.031(6)
C16 0.088(7) 0.055(6) 0.125(9) -0.016(5) 0.007(7) 0.020(5)
C17 0.126(8) 0.035(5) 0.076(7) -0.027(4) 0.006(6) -0.008(5)
C18 0.061(6) 0.063(5) 0.066(6) -0.014(4) 0.020(5) 0.020(5)
C2' 0.044(4) 0.020(3) 0.054(5) -0.004(4) 0.011(4) 0.013(4)
C22 0.047(5) 0.055(4) 0.053(5) -0.004(5) -0.014(4) -0.004(5)
C1' 0.062(5) 0.044(5) 0.027(5) -0.003(3) 0.014(4) 0.032(4)
C24 0.091(7) 0.029(5) 0.098(7) -0.010(4) 0.025(6) -0.005(5)
C25 0.109(8) 0.032(5) 0.138(9) 0.007(5) 0.003(7) -0.002(5)
C26 0.099(7) 0.039(5) 0.122(8) -0.013(5) 0.004(7) 0.018(5)
C27 0.076(6) 0.068(6) 0.060(6) 0.005(5) -0.016(5) -0.019(5)
C29 0.064(6) 0.056(5) 0.057(6) -0.005(4) 0.020(5) -0.007(5)
C33 0.078(6) 0.121(7) 0.048(6) -0.015(6) 0.029(5) 0.021(6)
C34 0.117(8) 0.134(9) 0.084(8) -0.013(7) 0.015(7) -0.031(8)
C35 0.115(8) 0.072(7) 0.135(9) -0.011(6) 0.054(7) 0.015(6)
C36 0.065(6) 0.053(5) 0.070(7) -0.008(4) 0.000(5) 0.003(5)
C37 0.071(7) 0.136(8) 0.080(7) -0.004(6) 0.050(6) 0.001(6)
C38 0.079(7) 0.059(6) 0.115(8) 0.009(5) 0.021(6) 0.027(5)

loop_
_atom_type_symbol
_atom_type_description
_atom_type_scat_dispersion_real
_atom_type_scat_dispersion_imag
_atom_type_scat_source
C C 0.0033 0.0016 'International Tables Vol C Tables 4.2.6.8 and 6.1.1.4'
H H 0.0000 0.0000 'International Tables Vol C Tables 4.2.6.8 and 6.1.1.4'
Li Li -0.0003 0.0001 'International Tables Vol C Tables 4.2.6.8 and 6.1.1.4'
B B 0.0013 0.0007 'International Tables Vol C Tables 4.2.6.8 and 6.1.1.4'
N N 0.0061 0.0033 'International Tables Vol C Tables 4.2.6.8 and 6.1.1.4'
O O 0.0106 0.0060 'International Tables Vol C Tables 4.2.6.8 and 6.1.1.4'
Yb Yb -0.3850 5.5486 'International Tables Vol C Tables 4.2.6.8 and 6.1.1.4'

loop_
_geom_angle_atom_site_label_1
_geom_angle_atom_site_label_2
_geom_angle_atom_site_label_3
_geom_angle
C1 Yb1 C1' 105.8(3)
C1 Yb1 C22 84.4(3)
C1' Yb1 C22 87.5(2)
C1 Yb1 C21 115.1(3)
C1' Yb1 C21 70.8(2)
C22 Yb1 C21 32.1(2)
C1 Yb1 C13 121.6(3)
C1' Yb1 C13 85.8(2)
C22 Yb1 C13 154.0(2)
C21 Yb1 C13 122.7(2)
C1 Yb1 C23 82.5(3)
C1' Yb1 C23 119.6(3)
C22 Yb1 C23 32.8(3)
C21 Yb1 C23 53.0(2)
C13 Yb1 C23 140.6(3)
C1 Yb1 C11 69.2(3)
C1' Yb1 C11 116.1(2)
C22 Yb1 C11 148.2(2)
C21 Yb1 C11 171.3(2)
C13 Yb1 C11 55.0(3)
C23 Yb1 C11 122.3(3)
C1 Yb1 C12 91.1(3)
C1' Yb1 C12 88.6(2)
C22 Yb1 C12 173.0(2)
C21 Yb1 C12 149.9(2)
C13 Yb1 C12 31.0(2)
C23 Yb1 C12 151.8(2)
C11 Yb1 C12 31.8(2)
C1 Yb1 C29 112.0(3)
C1' Yb1 C29 119.2(2)
C22 Yb1 C29 52.6(2)
C21 Yb1 C29 50.7(2)
C13 Yb1 C29 110.4(2)
C23 Yb1 C29 32.1(2)
C11 Yb1 C29 121.0(2)
C12 Yb1 C29 134.4(2)
C1 Yb1 C28 134.5(3)
C1' Yb1 C28 89.2(2)
C22 Yb1 C28 52.9(2)
C21 Yb1 C28 30.5(2)
C13 Yb1 C28 101.8(3)
C23 Yb1 C28 53.5(3)
C11 Yb1 C28 141.2(2)
C12 Yb1 C28 132.8(2)
C29 Yb1 C28 31.3(2)
C1 Yb1 C18 89.1(3)
C1' Yb1 C18 135.9(2)
C22 Yb1 C18 135.9(2)
C21 Yb1 C18 139.4(2)
C13 Yb1 C18 52.1(2)
C23 Yb1 C18 103.1(3)
C11 Yb1 C18 31.8(2)
C12 Yb1 C18 49.1(2)
C29 Yb1 C18 90.9(2)
C28 Yb1 C18 109.7(2)
C1 Yb1 C19 118.4(3)
C1' Yb1 C19 114.0(2)
C22 Yb1 C19 139.8(2)
C21 Yb1 C19 121.4(2)
C13 Yb1 C19 29.9(2)
C23 Yb1 C19 112.9(2)
C11 Yb1 C19 51.8(2)
C12 Yb1 C19 47.2(2)
C29 Yb1 C19 87.3(2)
C28 Yb1 C19 92.0(2)
C18 Yb1 C19 30.4(2)
B1 N1 C3 128.1(7)
B1 N1 C6 118.3(7)
C3 N1 C6 113.5(6)
B21 N2 C33 125.9(7)
B21 N2 C36 123.6(6)
C33 N2 C36 110.4(6)
N1 B1 C11 126.9(8)
N1 B1 C2 118.9(7)
C11 B1 C2 114.2(7)
B4 B3 B8 58.7(6)
B4 B3 B7 110.2(7)
B8 B3 B7 64.4(6)
B4 B3 C2 107.3(7)
B8 B3 C2 108.9(7)
B7 B3 C2 58.0(5)
B4 B3 C1 63.4(6)
B8 B3 C1 114.1(8)
B7 B3 C1 113.2(7)
C2 B3 C1 62.0(5)
B8 B4 B9 63.2(7)
B8 B4 B5 111.7(8)
B9 B4 B5 58.3(6)
B8 B4 B3 60.7(6)
B9 B4 B3 110.1(8)
B5 B4 B3 111.4(8)
B8 B4 C1 113.2(7)
B9 B4 C1 113.4(8)
B5 B4 C1 65.9(6)
B3 B4 C1 60.5(5)
B9 B5 B4 60.0(6)
B9 B5 B10 63.2(7)
B4 B5 B10 107.4(7)
B9 B5 B6 107.6(8)
B4 B5 B6 103.3(7)
B10 B5 B6 57.2(6)
B9 B5 C1 110.3(7)
B4 B5 C1 60.4(5)
B10 B5 C1 105.7(7)
B6 B5 C1 57.1(5)
C2 B6 B11 58.7(5)
C2 B6 B10 105.4(7)
B11 B6 B10 60.9(6)
C2 B6 C1 63.7(5)
B11 B6 C1 113.6(6)
B10 B6 C1 109.6(7)
C2 B6 B5 107.6(6)
B11 B6 B5 107.8(7)
B10 B6 B5 57.1(6)
C1 B6 B5 61.8(5)
C2 B7 B3 61.3(5)
C2 B7 B12 105.8(7)
B3 B7 B12 108.2(8)
C2 B7 B11 56.3(5)
B3 B7 B11 107.2(7)
B12 B7 B11 61.3(6)
C2 B7 B8 105.2(7)
B3 B7 B8 56.4(6)
B12 B7 B8 63.0(7)
B11 B7 B8 109.6(8)
B4 B8 B3 60.6(6)
B4 B8 B9 58.4(7)
B3 B8 B9 106.3(8)
B4 B8 B7 107.5(8)
B3 B8 B7 59.2(6)
B9 B8 B7 106.6(9)
B4 B8 B12 108.7(9)
B3 B8 B12 105.0(8)
B9 B8 B12 62.9(7)
B7 B8 B12 56.5(6)
B5 B9 B4 61.7(7)
B5 B9 B8 110.5(8)
B4 B9 B8 58.4(6)
B5 B9 B10 61.7(7)
B4 B9 B10 107.5(8)
B8 B9 B10 107.6(9)
B5 B9 B12 110.5(9)
B4 B9 B12 108.0(8)
B8 B9 B12 62.1(6)
B10 B9 B12 58.1(6)
B5 B10 B6 65.6(6)
B5 B10 B11 113.2(8)
B6 B10 B11 59.0(5)
B5 B10 B9 55.1(6)
B6 B10 B9 107.9(8)
B11 B10 B9 111.5(8)
B5 B10 B12 110.2(8)
B6 B10 B12 108.7(7)
B11 B10 B12 60.9(6)
B9 B10 B12 64.2(7)
C2 B11 B6 56.8(5)
C2 B11 B10 103.4(7)
B6 B11 B10 60.1(5)
C2 B11 B7 59.5(5)
B6 B11 B7 105.6(7)
B10 B11 B7 104.6(8)
C2 B11 B12 106.4(7)
B6 B11 B12 108.8(7)
B10 B11 B12 60.0(6)
B7 B11 B12 58.9(6)
B7 B12 B10 104.7(7)
B7 B12 B11 59.8(6)
B10 B12 B11 59.1(6)
B7 B12 B8 60.5(6)
B10 B12 B8 101.5(7)
B11 B12 B8 106.5(7)
B7 B12 B9 103.5(7)
B10 B12 B9 57.7(6)
B11 B12 B9 104.9(7)
B8 B12 B9 55.0(6)
N2 B21 C2' 126.5(7)
N2 B21 C21 127.7(7)
C2' B21 C21 105.7(6)
C2' B23 B28 105.0(6)
C2' B23 B24 107.5(6)
B28 B23 B24 60.6(5)
C2' B23 B27 62.0(5)
B28 B23 B27 55.9(5)
B24 B23 B27 107.0(6)
C2' B23 C1' 60.3(4)
B28 B23 C1' 109.2(6)
B24 B23 C1' 61.2(5)
B27 B23 C1' 111.3(6)
B29 B24 B23 108.7(7)
B29 B24 B28 61.5(5)
B23 B24 B28 59.5(5)
B29 B24 C1' 107.0(6)
B23 B24 C1' 61.1(5)
B28 B24 C1' 108.2(7)
B29 B24 B25 59.6(5)
B23 B24 B25 106.5(7)
B28 B24 B25 107.7(6)
C1' B24 B25 57.6(5)
B26 B25 B30 63.3(6)
B26 B25 C1' 58.7(5)
B30 B25 C1' 107.6(7)
B26 B25 B29 109.5(7)
B30 B25 B29 56.8(6)
C1' B25 B29 108.7(7)
B26 B25 B24 107.1(7)
B30 B25 B24 102.5(7)
C1' B25 B24 61.1(5)
B29 B25 B24 58.3(5)
C1' B26 C2' 62.4(4)
C1' B26 B25 61.5(5)
C2' B26 B25 107.9(7)
C1' B26 B30 106.0(7)
C2' B26 B30 100.5(6)
B25 B26 B30 58.5(5)
C1' B26 B31 109.4(6)
C2' B26 B31 56.6(4)
B25 B26 B31 107.8(7)
B30 B26 B31 58.0(5)
B28 B27 B32 61.5(6)
B28 B27 B23 60.8(5)
B32 B27 B23 108.2(7)
B28 B27 C2' 104.8(6)
B32 B27 C2' 103.9(6)
B23 B27 C2' 56.9(4)
B28 B27 B31 108.8(7)
B32 B27 B31 61.1(5)
B23 B27 B31 103.6(6)
C2' B27 B31 55.5(4)
B27 B28 B32 61.6(6)
B27 B28 B23 63.3(6)
B32 B28 B23 110.3(7)
B27 B28 B24 112.4(7)
B32 B28 B24 108.8(7)
B23 B28 B24 59.9(5)
B27 B28 B29 110.7(7)
B32 B28 B29 60.3(5)
B23 B28 B29 107.0(7)
B24 B28 B29 58.9(5)
B30 B29 B24 108.0(8)
B30 B29 B32 58.7(6)
B24 B29 B32 107.7(7)
B30 B29 B25 60.1(6)
B24 B29 B25 62.1(5)
B32 B29 B25 108.5(8)
B30 B29 B28 103.9(7)
B24 B29 B28 59.6(5)
B32 B29 B28 58.1(5)
B25 B29 B28 108.2(7)
B29 B30 B32 63.8(6)
B29 B30 B25 63.1(6)
B32 B30 B25 115.1(8)
B29 B30 B31 114.0(7)
B32 B30 B31 63.1(6)
B25 B30 B31 110.4(7)
B29 B30 B26 110.5(7)
B32 B30 B26 113.0(7)
B25 B30 B26 58.2(5)
B31 B30 B26 61.3(5)
C2' B31 B30 104.2(6)
C2' B31 B32 106.1(6)
B30 B31 B32 56.5(5)
C2' B31 B27 61.9(5)
B30 B31 B27 102.4(7)
B32 B31 B27 57.4(5)
C2' B31 B26 58.7(4)
B30 B31 B26 60.7(5)
B32 B31 B26 107.2(7)
B27 B31 B26 108.8(6)
B30 B32 B28 105.8(7)
B30 B32 B27 108.7(7)
B28 B32 B27 56.9(5)
B30 B32 B29 57.5(6)
B28 B32 B29 61.6(6)
B27 B32 B29 108.0(7)
B30 B32 B31 60.4(6)
B28 B32 B31 105.6(6)
B27 B32 B31 61.5(5)
B29 B32 B31 106.9(7)
B3 C1 C2 58.6(5)
B3 C1 B4 56.2(5)
C2 C1 B4 99.6(6)
B3 C1 B6 100.1(6)
C2 C1 B6 52.4(4)
B4 C1 B6 101.2(6)
B3 C1 B5 98.5(6)
C2 C1 B5 98.9(6)
B4 C1 B5 53.7(5)
B6 C1 B5 61.1(5)
B3 C1 Yb1 125.9(5)
C2 C1 Yb1 127.1(5)
B4 C1 Yb1 127.3(6)
B6 C1 Yb1 125.3(5)
B5 C1 Yb1 127.0(5)
B1 C2 B6 111.6(6)
B1 C2 B11 123.6(7)
B6 C2 B11 64.5(5)
B1 C2 B7 128.7(7)
B6 C2 B7 115.3(7)
B11 C2 B7 64.1(5)
B1 C2 B3 119.7(6)
B6 C2 B3 110.0(6)
B11 C2 B3 113.0(6)
B7 C2 B3 60.7(5)
B1 C2 C1 105.0(6)
B6 C2 C1 63.9(5)
B11 C2 C1 118.5(6)
B7 C2 C1 113.2(6)
B3 C2 C1 59.4(5)
N1 C3 C5 115.3(7)
N1 C3 C4 108.4(6)
C5 C3 C4 111.0(7)
C7 C6 N1 117.4(8)
C7 C6 C8 111.6(8)
N1 C6 C8 111.7(7)
C12 C11 C18 100.9(6)
C12 C11 B1 134.5(7)
C18 C11 B1 121.3(6)
C12 C11 Yb1 74.8(4)
C18 C11 Yb1 81.1(5)
B1 C11 Yb1 124.4(6)
C13 C12 C11 115.7(7)
C13 C12 Yb1 72.2(5)
C11 C12 Yb1 73.4(5)
C12 C13 C19 102.9(7)
C12 C13 Yb1 76.8(5)
C19 C13 Yb1 85.0(5)
C19 C14 C15 118.1(8)
C16 C15 C14 126.8(8)
C17 C16 C15 116.0(8)
C16 C17 C18 119.4(8)
C19 C18 C11 106.4(6)
C19 C18 C17 123.5(7)
C11 C18 C17 130.1(7)
C19 C18 Yb1 75.6(4)
C11 C18 Yb1 67.0(4)
C17 C18 Yb1 121.6(6)
C13 C19 C14 134.0(8)
C13 C19 C18 110.3(7)
C14 C19 C18 115.6(7)
C13 C19 Yb1 65.2(5)
C14 C19 Yb1 128.4(6)
C18 C19 Yb1 74.0(4)
B21 C2' B31 120.9(6)
B21 C2' B23 120.1(6)
B31 C2' B23 113.0(6)
B21 C2' B26 114.5(6)
B31 C2' B26 64.6(5)
B23 C2' B26 110.6(6)
B21 C2' C1' 113.4(5)
B31 C2' C1' 112.6(5)
B23 C2' C1' 62.7(5)
B26 C2' C1' 58.3(4)
B21 C2' B27 125.5(6)
B31 C2' B27 62.6(5)
B23 C2' B27 61.1(5)
B26 C2' B27 113.8(6)
C1' C2' B27 112.4(5)
C28 C21 C22 114.2(7)
C28 C21 B21 120.9(6)
C22 C21 B21 122.6(6)
C28 C21 Yb1 82.5(5)
C22 C21 Yb1 73.2(4)
B21 C21 Yb1 127.0(5)
C21 C22 C23 106.7(7)
C21 C22 Yb1 74.7(4)
C23 C22 Yb1 75.4(5)
B26 C1' B25 59.8(5)
B26 C1' C2' 59.4(4)
B25 C1' C2' 104.5(5)
B26 C1' B23 106.7(5)
B25 C1' B23 106.8(5)
C2' C1' B23 56.9(4)
B26 C1' B24 108.1(5)
B25 C1' B24 61.3(5)
C2' C1' B24 102.1(5)
B23 C1' B24 57.7(5)
B26 C1' Yb1 125.0(5)
B25 C1' Yb1 127.5(5)
C2' C1' Yb1 122.4(4)
B23 C1' Yb1 117.5(4)
B24 C1' Yb1 122.3(4)
C22 C23 C29 106.2(7)
C22 C23 Yb1 71.7(4)
C29 C23 Yb1 79.2(5)
C25 C24 C29 116.2(7)
C26 C25 C24 125.9(8)
C25 C26 C27 119.4(8)
C26 C27 C28 121.4(8)
C21 C28 C27 137.3(7)
C21 C28 C29 103.5(7)
C27 C28 C29 119.2(7)
C21 C28 Yb1 67.0(4)
C27 C28 Yb1 124.9(6)
C29 C28 Yb1 73.3(4)
C23 C29 C28 109.3(7)
C23 C29 C24 132.8(7)
C28 C29 C24 117.5(7)
C23 C29 Yb1 68.8(4)
C28 C29 Yb1 75.4(4)
C24 C29 Yb1 127.9(6)
N2 C33 C34 117.0(8)
N2 C33 C35 110.4(6)
C34 C33 C35 111.3(7)
C37 C36 C38 111.6(7)
C37 C36 N2 114.2(7)
C38 C36 N2 111.4(6)
O1 Li1 O3 121.3(11)
O1 Li1 O2 115.8(10)
O3 Li1 O2 107.0(9)
O1 Li1 O4 105.4(10)
O3 Li1 O4 100.6(9)
O2 Li1 O4 104.2(9)
C114 O1 C111 114.7(8)
C114 O1 C211 73.9(9)
C111 O1 C211 70.5(11)
C114 O1 C214 95.4(8)
C111 O1 C214 52.0(9)
C211 O1 C214 110.1(6)
C114 O1 Li1 129.0(8)
C111 O1 Li1 115.9(9)
C211 O1 Li1 117.4(8)
C214 O1 Li1 121.1(8)
O1 C111 C112 102.6(8)
C113 C112 C111 103.7(9)
C114 C113 C112 104.8(9)
O1 C114 C113 105.6(8)
O1 C211 C212 105.2(7)
C211 C212 C213 105.2(6)
C214 C213 C212 103.8(7)
O1 C214 C213 104.1(6)
C144 O4 C141 105.8(11)
C144 O4 Li1 124.1(11)
C141 O4 Li1 129.8(10)
O4 C141 C142 107.4(12)
C141 C142 C143 108.9(14)
C142 C143 C144 100.6(13)
O4 C144 C143 107.8(13)
C124 O2 C121 121.1(13)
C124 O2 Li1 123.0(11)
C121 O2 Li1 115.1(11)
O2 C121 C122 87.3(14)
C123 C122 C121 128.2(16)
C122 C123 C124 89.2(13)
O2 C124 C123 111.2(14)
C134 O3 C131 105.3(8)
C134 O3 Li1 134.9(7)
C131 O3 Li1 102.6(7)
O3 C131 C132 100.4(6)
C133 C132 C131 102.9(4)
C132 C133 C134 103.4(4)
O3 C134 C133 102.3(5)

loop_
_geom_bond_atom_site_label_1
_geom_bond_atom_site_label_2
_geom_bond_distance
Yb1 C1 2.316(9)
Yb1 C1' 2.402(6)
Yb1 C22 2.481(7)
Yb1 C21 2.500(7)
Yb1 C13 2.507(9)
Yb1 C23 2.529(9)
Yb1 C11 2.545(8)
Yb1 C12 2.563(7)
Yb1 C29 2.665(8)
Yb1 C28 2.692(8)
Yb1 C18 2.731(8)
Yb1 C19 2.751(8)
N1 B1 1.394(11)
N1 C3 1.438(10)
N1 C6 1.546(12)
N2 B21 1.314(11)
N2 C33 1.442(10)
N2 C36 1.529(10)
B1 C11 1.570(12)
B1 C2 1.625(12)
B3 B4 1.714(15)
B3 B8 1.715(15)
B3 B7 1.768(14)
B3 C2 1.778(13)
B3 C1 1.795(13)
B4 B8 1.681(15)
B4 B9 1.681(15)
B4 B5 1.709(15)
B4 C1 1.844(13)
B5 B9 1.650(15)
B5 B10 1.773(16)
B5 B6 1.922(15)
B5 C1 1.936(13)
B6 C2 1.626(12)
B6 B11 1.754(13)
B6 B10 1.775(14)
B6 C1 1.844(13)
B7 C2 1.720(13)
B7 B12 1.778(15)
B7 B11 1.796(15)
B7 B8 1.856(17)
B8 B9 1.762(18)
B8 B12 1.901(17)
B9 B10 1.797(17)
B9 B12 1.915(17)
B10 B11 1.789(15)
B10 B12 1.805(15)
B11 C2 1.661(12)
B11 B12 1.822(15)
B21 C2' 1.673(11)
B21 C21 1.688(11)
B23 C2' 1.707(11)
B23 B28 1.742(12)
B23 B24 1.749(14)
B23 B27 1.783(13)
B23 C1' 1.811(11)
B24 B29 1.748(13)
B24 B28 1.762(13)
B24 C1' 1.813(11)
B24 B25 1.816(13)
B25 B26 1.720(14)
B25 B30 1.724(14)
B25 C1' 1.747(12)
B25 B29 1.774(14)
B26 C1' 1.700(11)
B26 C2' 1.720(11)
B26 B30 1.807(14)
B26 B31 1.818(13)
B27 B28 1.652(14)
B27 B32 1.736(13)
B27 C2' 1.799(11)
B27 B31 1.810(13)
B28 B32 1.732(13)
B28 B29 1.795(14)
B29 B30 1.665(15)
B29 B32 1.771(14)
B30 B32 1.686(14)
B30 B31 1.757(14)
B31 C2' 1.680(11)
B31 B32 1.802(14)
C1 C2 1.841(11)
C3 C5 1.575(12)
C3 C4 1.661(11)
C6 C7 1.512(13)
C6 C8 1.572(13)
C11 C12 1.400(10)
C11 C18 1.458(10)
C12 C13 1.354(10)
C13 C19 1.375(10)
C14 C19 1.386(11)
C14 C15 1.450(12)
C15 C16 1.389(13)
C16 C17 1.358(11)
C17 C18 1.474(10)
C18 C19 1.438(10)
C2' C1' 1.770(9)
C21 C28 1.376(10)
C21 C22 1.378(9)
C22 C23 1.417(11)
C23 C29 1.441(11)
C24 C25 1.355(12)
C24 C29 1.471(10)
C25 C26 1.349(11)
C26 C27 1.350(11)
C27 C28 1.395(11)
C28 C29 1.447(11)
C33 C34 1.481(11)
C33 C35 1.612(12)
C36 C37 1.443(11)
C36 C38 1.508(10)
Li1 O1 1.694(18)
Li1 O3 1.794(19)
Li1 O2 1.907(19)
Li1 O4 1.94(2)
O1 C114 1.395(14)
O1 C111 1.400(12)
O1 C211 1.404(10)
O1 C214 1.416(10)
C111 C112 1.539(14)
C112 C113 1.536(16)
C113 C114 1.519(13)
C211 C212 1.532(12)
C212 C213 1.533(11)
C213 C214 1.530(11)
O4 C144 1.397(18)
O4 C141 1.395(17)
C141 C142 1.40(2)
C142 C143 1.44(2)
C143 C144 1.56(2)
O2 C124 1.443(19)
O2 C121 1.49(2)
C121 C122 1.59(3)
C122 C123 1.57(3)
C123 C124 1.61(2)
O3 C134 1.409(9)
O3 C131 1.417(11)
C131 C132 1.554(8)
C132 C133 1.5308
C133 C134 1.555(8)
